data_7245357
loop_
_publ_author_name
'Cairns, Kelsey R.'
'King, Rhys P.'
'Levason, William'
'Reid, Gillian'

_publ_section_title
;
 Self-assembly of [Sn(OPMe3)3(CF3SO3)2]6 metallocyclic Sn(ii) hexamer
 stacks with CF3-lined channel interiors
;
_journal_name_full CrystEngComm
_journal_paper_doi 10.1039/D2CE01029A
_journal_year 2022
_chemical_formula_moiety 'C10 H27 F3 O6 P3 Pb S, C F3 O3 S'
_chemical_formula_sum 'C11 H27 F6 O9 P3 Pb S2'
_chemical_formula_weight 781.54
_space_group_crystal_system monoclinic
_space_group_IT_number 14
_space_group_name_Hall '-P 2ybc'
_space_group_name_H-M_alt 'P 1 21/c 1'
_atom_sites_solution_hydrogens geom
_atom_sites_solution_primary dual
_audit_creation_date 2021-11-19
_audit_creation_method
;
Olex2 1.5
(compiled 2021.11.18 svn.ra9532c28 for OlexSys, GUI svn.r6427)
;
_audit_update_record
;
2022-04-29 deposited with the CCDC.	2022-08-11 downloaded from the CCDC.
;
_cell_angle_alpha 90
_cell_angle_beta 98.257(2)
_cell_angle_gamma 90
_cell_formula_units_Z 4
_cell_length_a 9.7633(3)
_cell_length_b 14.2131(4)
_cell_length_c 18.8859(5)
_cell_measurement_reflns_used 22183
_cell_measurement_temperature 100.01(10)
_cell_measurement_theta_max 31.7630
_cell_measurement_theta_min 1.8170
_cell_volume 2593.57(13)
_computing_cell_refinement 'CrysAlisPro 1.171.41.112a (Rigaku OD, 2021)'
_computing_data_collection 'CrysAlisPro 1.171.41.112a (Rigaku OD, 2021)'
_computing_data_reduction 'CrysAlisPro 1.171.41.112a (Rigaku OD, 2021)'
_computing_molecular_graphics 'Olex2 1.5 (Dolomanov et al., 2009)'
_computing_publication_material 'Olex2 1.5 (Dolomanov et al., 2009)'
_computing_structure_refinement 'SHELXL 2018/3 (Sheldrick, 2015)'
_computing_structure_solution 'SHELXT 2018/2 (Sheldrick, 2018)'
_diffrn_ambient_environment N~2~
_diffrn_ambient_temperature 100.01(10)
_diffrn_detector 'Hybrid Pixel Array Detector'
_diffrn_detector_area_resol_mean 10.0000
_diffrn_detector_type HyPix
_diffrn_measured_fraction_theta_full 0.997
_diffrn_measured_fraction_theta_max 0.997
_diffrn_measurement_details
;
List of Runs (angles in degrees, time in seconds):

  # Type    Start    End  Width  t~exp~   \w     \q     \k     \f   Frames
#--------------------------------------------------------------------------
  1  \w    -45.00 -16.00   0.50    0.30    --   21.25 -19.00 -60.00   58
  2  \w    -66.00 -16.00   0.50    0.30    --   21.25 -19.00 -90.00  100
  3  \w    -62.00 -18.00   0.50    0.30    --   21.25 -19.00  60.00   88
  4  \w    -18.00  23.00   0.50    0.30    --   21.25 -77.00 120.00   82
  5  \w     22.00  64.00   0.50    0.30    --  -18.75  19.00  60.00   84
  6  \w    -73.00  -6.00   0.50    0.30    --  -18.75 118.00 116.00  134
  7  \w     22.00  64.00   0.50    0.30    --  -18.75  19.00   0.00   84
  8  \w     12.00  76.00   0.50    0.30    --   21.25-118.00  30.00  128
  9  \w      0.00  65.00   0.50    0.30    --   21.25 -99.00  60.00  130
 10  \w     22.00  64.00   0.50    0.30    --  -18.75  19.00-150.00   84
 11  \w     22.00  64.00   0.50    0.30    --  -18.75  19.00-180.00   84
 12  \w    -56.00   9.00   0.50    0.30    --  -18.75 -57.00-180.00  130
;
_diffrn_measurement_device 'four-circle diffractometer'
_diffrn_measurement_device_type 'ROD, Synergy Custom system, HyPix'
_diffrn_measurement_method '\w scans'
_diffrn_orient_matrix_type 'CrysAlisPro convention (1999,Acta A55,543-557)'
_diffrn_orient_matrix_UB_11 -0.0020691000
_diffrn_orient_matrix_UB_12 0.0138502000
_diffrn_orient_matrix_UB_13 0.0359100000
_diffrn_orient_matrix_UB_21 -0.0104961000
_diffrn_orient_matrix_UB_22 0.0473979000
_diffrn_orient_matrix_UB_23 -0.0112821000
_diffrn_orient_matrix_UB_31 -0.0726179000
_diffrn_orient_matrix_UB_32 -0.0071898000
_diffrn_orient_matrix_UB_33 -0.0049162000
_diffrn_radiation_monochromator mirror
_diffrn_radiation_probe x-ray
_diffrn_radiation_type 'Mo K\a'
_diffrn_radiation_wavelength 0.71073
_diffrn_reflns_av_R_equivalents 0.0405
_diffrn_reflns_av_unetI/netI 0.0347
_diffrn_reflns_Laue_measured_fraction_full 0.997
_diffrn_reflns_Laue_measured_fraction_max 0.997
_diffrn_reflns_limit_h_max 12
_diffrn_reflns_limit_h_min -13
_diffrn_reflns_limit_k_max 19
_diffrn_reflns_limit_k_min -19
_diffrn_reflns_limit_l_max 25
_diffrn_reflns_limit_l_min -25
_diffrn_reflns_number 30244
_diffrn_reflns_point_group_measured_fraction_full 0.997
_diffrn_reflns_point_group_measured_fraction_max 0.997
_diffrn_reflns_theta_full 25.242
_diffrn_reflns_theta_max 28.699
_diffrn_reflns_theta_min 2.108
_diffrn_source 'Rotating-anode X-ray tube'
_diffrn_source_type 'Rigaku (Mo) X-ray Source'
_exptl_absorpt_coefficient_mu 6.931
_exptl_absorpt_correction_T_max 1.00000
_exptl_absorpt_correction_T_min 0.63032
_exptl_absorpt_correction_type multi-scan
_exptl_absorpt_process_details
;
CrysAlisPro 1.171.41.112a (Rigaku Oxford Diffraction, 2021)
Empirical absorption correction using spherical harmonics,
implemented in SCALE3 ABSPACK scaling algorithm.
;
_exptl_crystal_colour 'clear colourless'
_exptl_crystal_colour_lustre clear
_exptl_crystal_colour_primary colourless
_exptl_crystal_density_diffrn 2.002
_exptl_crystal_description prism
_exptl_crystal_F_000 1512
_exptl_crystal_size_max 0.4
_exptl_crystal_size_mid 0.2
_exptl_crystal_size_min 0.1
_refine_diff_density_max 0.716
_refine_diff_density_min -1.161
_refine_diff_density_rms 0.117
_refine_ls_extinction_method none
_refine_ls_goodness_of_fit_ref 1.026
_refine_ls_hydrogen_treatment constr
_refine_ls_matrix_type full
_refine_ls_number_parameters 298
_refine_ls_number_reflns 6662
_refine_ls_number_restraints 0
_refine_ls_restrained_S_all 1.026
_refine_ls_R_factor_all 0.0293
_refine_ls_R_factor_gt 0.0223
_refine_ls_shift/su_max 0.002
_refine_ls_shift/su_mean 0.000
_refine_ls_structure_factor_coef Fsqd
_refine_ls_weighting_details 'w=1/[\s^2^(Fo^2^)+(0.0160P)^2^+0.9794P] where P=(Fo^2^+2Fc^2^)/3'
_refine_ls_weighting_scheme calc
_refine_ls_wR_factor_gt 0.0432
_refine_ls_wR_factor_ref 0.0447
_reflns_Friedel_coverage 0.000
_reflns_number_gt 5816
_reflns_number_total 6662
_reflns_threshold_expression 'I > 2\s(I)'
_cod_data_source_file d2ce01029a2.cif
_cod_data_source_block krc121a_1
_cod_database_code 7245357
_shelx_shelxl_version_number 2018/3
_chemical_oxdiff_formula PbS2O9F6P3C11H27
_chemical_oxdiff_usercomment 467a
_shelx_space_group_comment
;
The symmetry employed for this shelxl refinement is uniquely defined
by the following loop, which should always be used as a source of
symmetry information in preference to the above space-group names.
They are only intended as comments.
;
_shelx_estimated_absorpt_t_max 0.544
_shelx_estimated_absorpt_t_min 0.168
_olex2_refinement_description
;
1. Fixed Uiso
 At 1.5 times of:
  All C(H,H,H) groups
2.a Idealised Me refined as rotating group:
 C4(H4A,H4B,H4C), C8(H8A,H8B,H8C), C1(H1A,H1B,H1C), C5(H5A,H5B,H5C), C2(H2A,
 H2B,H2C), C9(H9A,H9B,H9C), C7(H7A,H7B,H7C), C6(H6A,H6B,H6C), C3(H3A,H3B,H3C)
;
_olex2_submission_special_instructions 'No special instructions were received'
_oxdiff_exptl_absorpt_empirical_details
;
Empirical correction (ABSPACK) includes:
- Absorption correction using spherical harmonics
- Frame scaling
;
_oxdiff_exptl_absorpt_empirical_full_max 3.966
_oxdiff_exptl_absorpt_empirical_full_min 0.644

loop_
_space_group_symop_operation_xyz
'x, y, z'
'-x, y+1/2, -z+1/2'
'-x, -y, -z'
'x, -y-1/2, z-1/2'

loop_
_atom_site_label
_atom_site_type_symbol
_atom_site_fract_x
_atom_site_fract_y
_atom_site_fract_z
_atom_site_U_iso_or_equiv
_atom_site_adp_type
_atom_site_occupancy
_atom_site_site_symmetry_order
_atom_site_calc_flag
_atom_site_refinement_flags_posn
_atom_site_refinement_flags_adp
_atom_site_refinement_flags_occupancy
_atom_site_disorder_assembly
_atom_site_disorder_group
Pb1 Pb 0.45440(2) 0.64614(2) 0.51380(2) 0.01052(3) Uani 1 1 d . . . . .
S002 S 0.20161(6) 0.83028(5) 0.45746(4) 0.01362(13) Uani 1 1 d . . . . .
S003 S 0.62743(6) 0.55559(5) 0.35724(3) 0.01386(13) Uani 1 1 d . . . . .
P3 P 0.68950(7) 0.84010(5) 0.52199(4) 0.01359(14) Uani 1 1 d . . . . .
P2 P 0.75570(6) 0.53741(5) 0.60866(4) 0.01308(14) Uani 1 1 d . . . . .
P1 P 0.33853(7) 0.75024(5) 0.67535(4) 0.01537(15) Uani 1 1 d . . . . .
F5 F 0.15374(17) 0.93158(13) 0.34027(9) 0.0303(4) Uani 1 1 d . . . . .
F4 F 0.08410(17) 0.78862(13) 0.32736(9) 0.0278(4) Uani 1 1 d . . . . .
F6 F -0.02941(17) 0.88769(15) 0.38201(10) 0.0347(5) Uani 1 1 d . . . . .
F3 F 0.73957(18) 0.67747(15) 0.27815(11) 0.0378(5) Uani 1 1 d . . . . .
F2 F 0.85063(16) 0.54760(14) 0.29532(10) 0.0319(4) Uani 1 1 d . . . . .
F1 F 0.86097(18) 0.64925(14) 0.37982(11) 0.0365(5) Uani 1 1 d . . . . .
O4 O 0.56373(19) 0.63350(13) 0.38882(11) 0.0188(4) Uani 1 1 d . . . . .
O7 O 0.33562(18) 0.80936(15) 0.43713(11) 0.0204(4) Uani 1 1 d . . . . .
O1 O 0.43160(18) 0.72754(14) 0.62057(10) 0.0188(4) Uani 1 1 d . . . . .
O9 O 0.19676(19) 0.91364(14) 0.49945(10) 0.0206(4) Uani 1 1 d . . . . .
O6 O 0.69015(17) 0.48605(14) 0.40731(10) 0.0183(4) Uani 1 1 d . . . . .
O2 O 0.61438(16) 0.53445(13) 0.56376(9) 0.0132(4) Uani 1 1 d . . . . .
O8 O 0.13187(18) 0.74949(14) 0.48109(10) 0.0192(4) Uani 1 1 d . . . . .
O5 O 0.55044(18) 0.51901(15) 0.29265(10) 0.0237(5) Uani 1 1 d . . . . .
O3 O 0.65263(17) 0.73834(13) 0.53221(10) 0.0170(4) Uani 1 1 d . . . . .
C10 C 0.7768(3) 0.6106(2) 0.32639(16) 0.0220(6) Uani 1 1 d . . . . .
C11 C 0.0977(3) 0.8610(2) 0.37223(16) 0.0194(6) Uani 1 1 d . . . . .
C4 C 0.7587(3) 0.6143(2) 0.68318(16) 0.0237(6) Uani 1 1 d . . . . .
H4A H 0.728149 0.677100 0.666333 0.036 Uiso 1 1 calc R U . . .
H4B H 0.853037 0.617915 0.708984 0.036 Uiso 1 1 calc R U . . .
H4C H 0.696401 0.590115 0.715271 0.036 Uiso 1 1 calc R U . . .
C8 C 0.8675(3) 0.8593(2) 0.55553(17) 0.0206(6) Uani 1 1 d . . . . .
H8A H 0.884180 0.844605 0.606734 0.031 Uiso 1 1 calc R U . . .
H8B H 0.891019 0.925334 0.548276 0.031 Uiso 1 1 calc R U . . .
H8C H 0.925044 0.818661 0.530006 0.031 Uiso 1 1 calc R U . . .
C1 C 0.4123(3) 0.7119(2) 0.76218(14) 0.0203(6) Uani 1 1 d . . . . .
H1A H 0.422863 0.643297 0.762179 0.030 Uiso 1 1 calc R U . . .
H1B H 0.351527 0.729859 0.796939 0.030 Uiso 1 1 calc R U . . .
H1C H 0.503194 0.741309 0.775255 0.030 Uiso 1 1 calc R U . . .
C5 C 0.7996(3) 0.4230(2) 0.64252(15) 0.0186(6) Uani 1 1 d . . . . .
H5A H 0.720771 0.395919 0.662170 0.028 Uiso 1 1 calc R U . . .
H5B H 0.879453 0.427064 0.680306 0.028 Uiso 1 1 calc R U . . .
H5C H 0.822854 0.382867 0.603746 0.028 Uiso 1 1 calc R U . . .
C2 C 0.1724(3) 0.6969(2) 0.65686(15) 0.0200(6) Uani 1 1 d . . . . .
H2A H 0.129030 0.714593 0.608674 0.030 Uiso 1 1 calc R U . . .
H2B H 0.114468 0.718356 0.691954 0.030 Uiso 1 1 calc R U . . .
H2C H 0.182309 0.628327 0.659773 0.030 Uiso 1 1 calc R U . . .
C9 C 0.6631(3) 0.8736(2) 0.43016(15) 0.0206(6) Uani 1 1 d . . . . .
H9A H 0.717814 0.832698 0.403221 0.031 Uiso 1 1 calc R U . . .
H9B H 0.692205 0.939094 0.425759 0.031 Uiso 1 1 calc R U . . .
H9C H 0.564790 0.867503 0.410972 0.031 Uiso 1 1 calc R U . . .
C7 C 0.5919(3) 0.9186(2) 0.56920(16) 0.0182(6) Uani 1 1 d . . . . .
H7A H 0.493036 0.911073 0.551645 0.027 Uiso 1 1 calc R U . . .
H7B H 0.619801 0.983540 0.561409 0.027 Uiso 1 1 calc R U . . .
H7C H 0.609194 0.904128 0.620448 0.027 Uiso 1 1 calc R U . . .
C6 C 0.8873(3) 0.5708(2) 0.55756(15) 0.0194(6) Uani 1 1 d . . . . .
H6A H 0.880283 0.532108 0.514255 0.029 Uiso 1 1 calc R U . . .
H6B H 0.978295 0.561553 0.586145 0.029 Uiso 1 1 calc R U . . .
H6C H 0.875828 0.637272 0.544113 0.029 Uiso 1 1 calc R U . . .
C3 C 0.3073(3) 0.8739(2) 0.67802(16) 0.0231(6) Uani 1 1 d . . . . .
H3A H 0.393828 0.906510 0.695758 0.035 Uiso 1 1 calc R U . . .
H3B H 0.238776 0.886561 0.709986 0.035 Uiso 1 1 calc R U . . .
H3C H 0.272080 0.896344 0.629779 0.035 Uiso 1 1 calc R U . . .

loop_
_atom_site_aniso_label
_atom_site_aniso_U_11
_atom_site_aniso_U_22
_atom_site_aniso_U_33
_atom_site_aniso_U_23
_atom_site_aniso_U_13
_atom_site_aniso_U_12
Pb1 0.00899(5) 0.01061(5) 0.01202(5) -0.00020(4) 0.00176(3) 0.00002(4)
S002 0.0124(3) 0.0141(3) 0.0145(3) 0.0013(3) 0.0025(2) 0.0006(2)
S003 0.0128(3) 0.0152(3) 0.0141(3) 0.0005(3) 0.0034(2) 0.0006(2)
P3 0.0093(3) 0.0113(4) 0.0206(4) 0.0001(3) 0.0038(3) -0.0008(2)
P2 0.0099(3) 0.0144(4) 0.0143(3) -0.0012(3) 0.0000(2) -0.0003(2)
P1 0.0153(3) 0.0190(4) 0.0125(3) -0.0041(3) 0.0043(3) -0.0031(3)
F5 0.0352(10) 0.0292(11) 0.0258(10) 0.0136(8) 0.0018(8) -0.0029(8)
F4 0.0333(10) 0.0318(11) 0.0168(9) -0.0040(8) -0.0011(7) -0.0032(8)
F6 0.0174(9) 0.0540(13) 0.0319(11) 0.0049(10) 0.0011(7) 0.0153(8)
F3 0.0327(11) 0.0395(12) 0.0454(12) 0.0265(10) 0.0200(9) 0.0081(9)
F2 0.0237(9) 0.0379(12) 0.0384(11) 0.0034(9) 0.0193(8) 0.0071(8)
F1 0.0256(10) 0.0395(13) 0.0452(12) -0.0057(10) 0.0077(8) -0.0162(8)
O4 0.0214(10) 0.0153(11) 0.0225(10) 0.0002(8) 0.0123(8) 0.0021(7)
O7 0.0116(9) 0.0263(12) 0.0238(11) 0.0051(9) 0.0047(8) 0.0032(8)
O1 0.0196(10) 0.0223(11) 0.0161(10) -0.0065(9) 0.0079(8) -0.0063(8)
O9 0.0247(11) 0.0160(11) 0.0209(11) -0.0018(9) 0.0030(8) 0.0020(8)
O6 0.0165(9) 0.0196(11) 0.0188(10) 0.0063(9) 0.0030(7) 0.0012(8)
O2 0.0096(8) 0.0130(10) 0.0162(9) 0.0008(8) -0.0006(7) -0.0004(6)
O8 0.0202(10) 0.0185(11) 0.0200(10) 0.0028(9) 0.0066(8) -0.0034(8)
O5 0.0219(10) 0.0293(13) 0.0185(10) -0.0027(9) -0.0024(8) -0.0009(8)
O3 0.0117(9) 0.0144(10) 0.0254(11) 0.0004(8) 0.0044(8) -0.0027(7)
C10 0.0174(14) 0.0240(16) 0.0258(16) 0.0074(13) 0.0074(12) 0.0024(11)
C11 0.0145(13) 0.0221(16) 0.0216(14) 0.0034(13) 0.0022(11) 0.0025(11)
C4 0.0253(16) 0.0242(17) 0.0202(15) -0.0077(13) -0.0011(12) 0.0014(12)
C8 0.0095(13) 0.0177(15) 0.0340(17) 0.0005(13) 0.0010(11) -0.0015(10)
C1 0.0200(14) 0.0250(17) 0.0156(14) -0.0022(12) 0.0017(11) -0.0018(11)
C5 0.0151(14) 0.0189(16) 0.0206(14) 0.0040(12) -0.0014(11) 0.0021(10)
C2 0.0170(14) 0.0261(17) 0.0171(14) -0.0029(12) 0.0038(11) -0.0033(11)
C9 0.0181(14) 0.0225(16) 0.0219(15) 0.0023(12) 0.0054(11) -0.0013(11)
C7 0.0145(13) 0.0145(14) 0.0267(15) -0.0014(12) 0.0070(11) -0.0009(10)
C6 0.0106(13) 0.0224(16) 0.0256(15) 0.0019(13) 0.0044(11) -0.0022(10)
C3 0.0293(16) 0.0203(17) 0.0201(15) -0.0034(12) 0.0050(12) -0.0005(12)

loop_
_atom_type_symbol
_atom_type_description
_atom_type_scat_dispersion_real
_atom_type_scat_dispersion_imag
_atom_type_scat_source
C C 0.0033 0.0016 'International Tables Vol C Tables 4.2.6.8 and 6.1.1.4'
H H 0.0000 0.0000 'International Tables Vol C Tables 4.2.6.8 and 6.1.1.4'
F F 0.0171 0.0103 'International Tables Vol C Tables 4.2.6.8 and 6.1.1.4'
O O 0.0106 0.0060 'International Tables Vol C Tables 4.2.6.8 and 6.1.1.4'
P P 0.1023 0.0942 'International Tables Vol C Tables 4.2.6.8 and 6.1.1.4'
Pb Pb -3.3944 10.1111 'International Tables Vol C Tables 4.2.6.8 and 6.1.1.4'
S S 0.1246 0.1234 'International Tables Vol C Tables 4.2.6.8 and 6.1.1.4'

loop_
_geom_angle_atom_site_label_1
_geom_angle_atom_site_label_2
_geom_angle_atom_site_label_3
_geom_angle
_geom_angle_site_symmetry_1
_geom_angle_site_symmetry_3
_geom_angle_publ_flag
O1 Pb1 O4 149.97(6) . . ?
O2 Pb1 O4 89.01(6) . . ?
O2 Pb1 O1 97.35(7) . . ?
O3 Pb1 O4 75.27(6) . . ?
O3 Pb1 O1 76.97(6) . . ?
O3 Pb1 O2 80.10(6) . . ?
O7 S002 C11 102.95(12) . . ?
O9 S002 O7 114.88(12) . . ?
O9 S002 O8 115.76(12) . . ?
O9 S002 C11 103.39(12) . . ?
O8 S002 O7 113.88(12) . . ?
O8 S002 C11 103.68(12) . . ?
O4 S003 O6 115.03(12) . . ?
O4 S003 C10 102.44(13) . . ?
O6 S003 C10 102.69(12) . . ?
O5 S003 O4 115.20(12) . . ?
O5 S003 O6 115.49(12) . . ?
O5 S003 C10 103.25(13) . . ?
O3 P3 C8 109.86(12) . . ?
O3 P3 C9 112.14(13) . . ?
O3 P3 C7 112.35(12) . . ?
C8 P3 C7 106.84(13) . . ?
C9 P3 C8 107.59(14) . . ?
C9 P3 C7 107.82(14) . . ?
O2 P2 C4 111.74(12) . . ?
O2 P2 C5 109.25(12) . . ?
O2 P2 C6 112.02(12) . . ?
C4 P2 C6 109.54(15) . . ?
C5 P2 C4 107.56(15) . . ?
C5 P2 C6 106.49(14) . . ?
O1 P1 C1 111.28(12) . . ?
O1 P1 C2 113.37(12) . . ?
O1 P1 C3 110.64(13) . . ?
C1 P1 C3 108.89(14) . . ?
C2 P1 C1 106.69(14) . . ?
C2 P1 C3 105.69(14) . . ?
S003 O4 Pb1 130.82(11) . . ?
P1 O1 Pb1 146.19(11) . . ?
P2 O2 Pb1 135.45(11) . . ?
P3 O3 Pb1 136.94(11) . . ?
F3 C10 S003 111.89(19) . . ?
F3 C10 F2 106.8(2) . . ?
F2 C10 S003 111.1(2) . . ?
F1 C10 S003 111.8(2) . . ?
F1 C10 F3 107.7(3) . . ?
F1 C10 F2 107.3(2) . . ?
F5 C11 S002 111.59(19) . . ?
F5 C11 F6 107.5(2) . . ?
F4 C11 S002 111.62(19) . . ?
F4 C11 F5 107.8(2) . . ?
F4 C11 F6 107.4(2) . . ?
F6 C11 S002 110.8(2) . . ?
P2 C4 H4A 109.5 . . ?
P2 C4 H4B 109.5 . . ?
P2 C4 H4C 109.5 . . ?
H4A C4 H4B 109.5 . . ?
H4A C4 H4C 109.5 . . ?
H4B C4 H4C 109.5 . . ?
P3 C8 H8A 109.5 . . ?
P3 C8 H8B 109.5 . . ?
P3 C8 H8C 109.5 . . ?
H8A C8 H8B 109.5 . . ?
H8A C8 H8C 109.5 . . ?
H8B C8 H8C 109.5 . . ?
P1 C1 H1A 109.5 . . ?
P1 C1 H1B 109.5 . . ?
P1 C1 H1C 109.5 . . ?
H1A C1 H1B 109.5 . . ?
H1A C1 H1C 109.5 . . ?
H1B C1 H1C 109.5 . . ?
P2 C5 H5A 109.5 . . ?
P2 C5 H5B 109.5 . . ?
P2 C5 H5C 109.5 . . ?
H5A C5 H5B 109.5 . . ?
H5A C5 H5C 109.5 . . ?
H5B C5 H5C 109.5 . . ?
P1 C2 H2A 109.5 . . ?
P1 C2 H2B 109.5 . . ?
P1 C2 H2C 109.5 . . ?
H2A C2 H2B 109.5 . . ?
H2A C2 H2C 109.5 . . ?
H2B C2 H2C 109.5 . . ?
P3 C9 H9A 109.5 . . ?
P3 C9 H9B 109.5 . . ?
P3 C9 H9C 109.5 . . ?
H9A C9 H9B 109.5 . . ?
H9A C9 H9C 109.5 . . ?
H9B C9 H9C 109.5 . . ?
P3 C7 H7A 109.5 . . ?
P3 C7 H7B 109.5 . . ?
P3 C7 H7C 109.5 . . ?
H7A C7 H7B 109.5 . . ?
H7A C7 H7C 109.5 . . ?
H7B C7 H7C 109.5 . . ?
P2 C6 H6A 109.5 . . ?
P2 C6 H6B 109.5 . . ?
P2 C6 H6C 109.5 . . ?
H6A C6 H6B 109.5 . . ?
H6A C6 H6C 109.5 . . ?
H6B C6 H6C 109.5 . . ?
P1 C3 H3A 109.5 . . ?
P1 C3 H3B 109.5 . . ?
P1 C3 H3C 109.5 . . ?
H3A C3 H3B 109.5 . . ?
H3A C3 H3C 109.5 . . ?
H3B C3 H3C 109.5 . . ?

loop_
_geom_bond_atom_site_label_1
_geom_bond_atom_site_label_2
_geom_bond_distance
_geom_bond_site_symmetry_2
_geom_bond_publ_flag
Pb1 O4 2.7325(19) . ?
Pb1 O1 2.3628(18) . ?
Pb1 O2 2.3295(17) . ?
Pb1 O3 2.3218(17) . ?
S002 O7 1.4464(19) . ?
S002 O9 1.430(2) . ?
S002 O8 1.4383(19) . ?
S002 C11 1.828(3) . ?
S003 O4 1.4406(19) . ?
S003 O6 1.4422(19) . ?
S003 O5 1.435(2) . ?
S003 C10 1.822(3) . ?
P3 O3 1.509(2) . ?
P3 C8 1.783(3) . ?
P3 C9 1.781(3) . ?
P3 C7 1.786(3) . ?
P2 O2 1.5128(17) . ?
P2 C4 1.778(3) . ?
P2 C5 1.777(3) . ?
P2 C6 1.779(3) . ?
P1 O1 1.5067(19) . ?
P1 C1 1.779(3) . ?
P1 C2 1.779(3) . ?
P1 C3 1.785(3) . ?
F5 C11 1.328(3) . ?
F4 C11 1.328(3) . ?
F6 C11 1.336(3) . ?
F3 C10 1.331(3) . ?
F2 C10 1.337(3) . ?
F1 C10 1.326(3) . ?
C4 H4A 0.9800 . ?
C4 H4B 0.9800 . ?
C4 H4C 0.9800 . ?
C8 H8A 0.9800 . ?
C8 H8B 0.9800 . ?
C8 H8C 0.9800 . ?
C1 H1A 0.9800 . ?
C1 H1B 0.9800 . ?
C1 H1C 0.9800 . ?
C5 H5A 0.9800 . ?
C5 H5B 0.9800 . ?
C5 H5C 0.9800 . ?
C2 H2A 0.9800 . ?
C2 H2B 0.9800 . ?
C2 H2C 0.9800 . ?
C9 H9A 0.9800 . ?
C9 H9B 0.9800 . ?
C9 H9C 0.9800 . ?
C7 H7A 0.9800 . ?
C7 H7B 0.9800 . ?
C7 H7C 0.9800 . ?
C6 H6A 0.9800 . ?
C6 H6B 0.9800 . ?
C6 H6C 0.9800 . ?
C3 H3A 0.9800 . ?
C3 H3B 0.9800 . ?
C3 H3C 0.9800 . ?

loop_
_geom_torsion_atom_site_label_1
_geom_torsion_atom_site_label_2
_geom_torsion_atom_site_label_3
_geom_torsion_atom_site_label_4
_geom_torsion
_geom_torsion_site_symmetry_1
_geom_torsion_site_symmetry_2
_geom_torsion_site_symmetry_3
_geom_torsion_site_symmetry_4
_geom_torsion_publ_flag
O4 S003 C10 F3 -61.1(2) . . . . ?
O4 S003 C10 F2 179.60(19) . . . . ?
O4 S003 C10 F1 59.8(2) . . . . ?
O7 S002 C11 F5 -56.9(2) . . . . ?
O7 S002 C11 F4 63.8(2) . . . . ?
O7 S002 C11 F6 -176.6(2) . . . . ?
O9 S002 C11 F5 63.0(2) . . . . ?
O9 S002 C11 F4 -176.29(18) . . . . ?
O9 S002 C11 F6 -56.7(2) . . . . ?
O6 S003 O4 Pb1 -26.02(18) . . . . ?
O6 S003 C10 F3 179.3(2) . . . . ?
O6 S003 C10 F2 60.0(2) . . . . ?
O6 S003 C10 F1 -59.8(2) . . . . ?
O8 S002 C11 F5 -175.77(19) . . . . ?
O8 S002 C11 F4 -55.1(2) . . . . ?
O8 S002 C11 F6 64.5(2) . . . . ?
O5 S003 O4 Pb1 112.11(15) . . . . ?
O5 S003 C10 F3 58.9(3) . . . . ?
O5 S003 C10 F2 -60.4(2) . . . . ?
O5 S003 C10 F1 179.8(2) . . . . ?
C10 S003 O4 Pb1 -136.59(15) . . . . ?
C4 P2 O2 Pb1 48.9(2) . . . . ?
C8 P3 O3 Pb1 175.79(16) . . . . ?
C1 P1 O1 Pb1 120.0(2) . . . . ?
C5 P2 O2 Pb1 167.81(15) . . . . ?
C2 P1 O1 Pb1 -0.2(3) . . . . ?
C9 P3 O3 Pb1 -64.6(2) . . . . ?
C7 P3 O3 Pb1 57.0(2) . . . . ?
C6 P2 O2 Pb1 -74.44(18) . . . . ?
C3 P1 O1 Pb1 -118.8(2) . . . . ?
